data_1523631
loop_
_publ_author_name
'Fornasini, M.L.'
'Merlo, F.'

_publ_section_title
;
 Composti di formula M5 Sn4 e M11 Sn10 formati dalle terre rare con lo
 stagno
;
_journal_name_full
;
Atti della Accademia Nazionale dei Lincei, Classe di Scienze Fisiche, 
Matematiche e Naturali, Rendiconti, Serie 8 (1, 1946-)
;
_journal_page_first 186
_journal_page_last 196
_journal_volume 50
_journal_year 1971
_chemical_formula_sum 'La5 Sn4'
_space_group_IT_number 62
_symmetry_space_group_name_Hall '-P 2ac 2n'
_symmetry_space_group_name_H-M 'P n m a'
_cell_angle_alpha 90
_cell_angle_beta 90
_cell_angle_gamma 90
_cell_formula_units_Z 4
_cell_length_a 8.448
_cell_length_b 16.26
_cell_length_c 8.604
_cell_volume 1181.884
_citation_journal_id_ASTM AANL8V
_cod_data_source_file Fornasini_AANL8V_1971_948.cif
_cod_data_source_block La5Sn4
_cod_database_code 1523631

loop_
_symmetry_equiv_pos_as_xyz
x,y,z
-x+1/2,-y,z+1/2
x+1/2,-y+1/2,-z+1/2
-x,y+1/2,-z
-x,-y,-z
x-1/2,y,-z-1/2
-x-1/2,y-1/2,z-1/2
x,-y-1/2,z

loop_
_atom_site_label
_atom_site_type_symbol
_atom_site_fract_x
_atom_site_fract_y
_atom_site_fract_z
_atom_site_occupancy
_atom_site_U_iso_or_equiv
La2 La 0.1205 0.1157 0.3388 1 0.0
Sn3 Sn 0.2206 0.9551 0.5312 1 0.0
La3 La 0.9747 0.1004 0.8219 1 0.0
Sn1 Sn 0.9132 0.25 0.1115 1 0.0
La1 La 0.288 0.25 0.0024 1 0.0
Sn2 Sn 0.1761 0.25 0.6333 1 0.0
